data_2100367
loop_
_publ_author_name
'Britton, Doyle'

_publ_section_title
;
 3,5-Dihalo-4-hydroxybenzonitriles: isostructures, polymorphs and
 solvates
;
_journal_coeditor_code DE5020
_journal_date_accepted 2005-11-19
_journal_date_recd_electronic 2005-04-29
_journal_issue 1
_journal_name_full 'Acta Crystallographica Section B'
_journal_page_first 109
_journal_page_last 117
_journal_paper_category FA
_journal_paper_doi 10.1107/S0108768105038267
_journal_volume 62
_journal_year 2006
_chemical_formula_moiety 'C7 H3 Cl2 N O, 0.5(C6 H6)'
_chemical_formula_sum 'C10 H6 Cl2 N O'
_chemical_formula_weight 227.06
_chemical_name_systematic
;
 3,5-dichloro-4-hydroxybenzonitrile / 1/2 benzene
;
_space_group_IT_number 2
_symmetry_cell_setting triclinic
_symmetry_space_group_name_Hall '-P 1'
_symmetry_space_group_name_H-M 'P -1'
_atom_sites_solution_hydrogens geom
_atom_sites_solution_primary direct
_atom_sites_solution_secondary difmap
_audit_creation_method SHELXTL
_cell_angle_alpha 73.820(10)
_cell_angle_beta 66.990(10)
_cell_angle_gamma 79.040(10)
_cell_formula_units_Z 2
_cell_length_a 7.420(2)
_cell_length_b 8.386(2)
_cell_length_c 8.808(2)
_cell_measurement_reflns_used 2490
_cell_measurement_temperature 174(2)
_cell_measurement_theta_max 27.47
_cell_measurement_theta_min 2.58
_cell_volume 482.4(2)
_computing_cell_refinement 'SAINT (Bruker, 2002)'
_computing_data_collection 'SMART (Bruker, 2002)'
_computing_data_reduction SAINT
_computing_molecular_graphics SHELXTL
_computing_publication_material SHELXTL
_computing_structure_refinement SHELXTL
_computing_structure_solution 'SHELXTL (Sheldrick, 1997)'
_diffrn_ambient_temperature 174(2)
_diffrn_measured_fraction_theta_full 0.971
_diffrn_measured_fraction_theta_max 0.971
_diffrn_measurement_device_type
;
Siemans area detector diffractometer
;
_diffrn_measurement_method '\w scans'
_diffrn_radiation_monochromator graphite
_diffrn_radiation_source 'fine-focus sealed tube'
_diffrn_radiation_type MoK\a
_diffrn_radiation_wavelength 0.71073
_diffrn_reflns_av_R_equivalents 0.015
_diffrn_reflns_av_sigmaI/netI 0.014
_diffrn_reflns_limit_h_max 9
_diffrn_reflns_limit_h_min -9
_diffrn_reflns_limit_k_max 10
_diffrn_reflns_limit_k_min -10
_diffrn_reflns_limit_l_max 11
_diffrn_reflns_limit_l_min -11
_diffrn_reflns_number 5442
_diffrn_reflns_theta_full 27.47
_diffrn_reflns_theta_max 27.47
_diffrn_reflns_theta_min 2.54
_diffrn_standards_decay_% 'less than 1'
_diffrn_standards_number 0
_exptl_absorpt_coefficient_mu 0.633
_exptl_absorpt_correction_T_max 0.78
_exptl_absorpt_correction_T_min 0.74
_exptl_absorpt_correction_type multi-scan
_exptl_absorpt_process_details
;
 SADABS;  Sheldrick, 1996;  Blessing, 1995'
;
_exptl_crystal_colour colorless
_exptl_crystal_density_diffrn 1.563
_exptl_crystal_density_meas ?
_exptl_crystal_density_method .
_exptl_crystal_description prism
_exptl_crystal_F_000 230
_exptl_crystal_size_max 0.50
_exptl_crystal_size_mid 0.45
_exptl_crystal_size_min 0.40
_refine_diff_density_max 0.46
_refine_diff_density_min -0.18
_refine_ls_extinction_coef 0.022(4)
_refine_ls_extinction_expression
;
 Fc^*^=kFc[1+0.001xFc^2^\l^3^/sin(2\q)]^-1/4^
;
_refine_ls_extinction_method SHELXTL
_refine_ls_goodness_of_fit_ref 1.08
_refine_ls_hydrogen_treatment constr
_refine_ls_matrix_type full
_refine_ls_number_parameters 148
_refine_ls_number_reflns 2141
_refine_ls_number_restraints 0
_refine_ls_restrained_S_all 1.08
_refine_ls_R_factor_all 0.026
_refine_ls_R_factor_gt 0.025
_refine_ls_shift/su_max 0.013
_refine_ls_shift/su_mean 0.002
_refine_ls_structure_factor_coef Fsqd
_refine_ls_weighting_details
;
 calc w=1/[\s^2^(Fo^2^)+(0.039P)^2^+0.211P] where
P=(Fo^2^+2Fc^2^)/3
;
_refine_ls_weighting_scheme calc
_refine_ls_wR_factor_gt 0.074
_refine_ls_wR_factor_ref 0.075
_reflns_number_gt 2086
_reflns_number_total 2141
_reflns_threshold_expression '>2\s(I) '
_cod_data_source_file de5020.cif
_cod_data_source_block MCl-Bz
_cod_database_code 2100367
_cod_database_fobs_code 2100367

loop_
_symmetry_equiv_pos_as_xyz
'x, y, z'
'-x, -y, -z'

loop_
_atom_site_label
_atom_site_fract_x
_atom_site_fract_y
_atom_site_fract_z
_atom_site_U_iso_or_equiv
_atom_site_adp_type
_atom_site_calc_flag
_atom_site_refinement_flags
_atom_site_occupancy
_atom_site_type_symbol
Cl3 0.77557(5) 0.61464(4) 0.47223(4) 0.02601(11) Uani d . 1 Cl
Cl5 0.63236(6) -0.03101(4) 0.67049(5) 0.03356(12) Uani d . 1 Cl
O4 0.83045(15) 0.25566(13) 0.44919(12) 0.0298(2) Uani d . 1 O
H4 0.8866 0.3412 0.3865 0.036 Uiso calc R 1 H
N7 0.11355(19) 0.41555(16) 1.15910(16) 0.0313(3) Uani d . 1 N
C7 0.2352(2) 0.38929(17) 1.03757(17) 0.0246(3) Uani d . 1 C
C1 0.38998(19) 0.35638(17) 0.88546(16) 0.0225(3) Uani d . 1 C
C2 0.49726(19) 0.48661(17) 0.76795(16) 0.0228(3) Uani d . 1 C
H2 0.4692 0.5958 0.7882 0.027 Uiso calc R 1 H
C3 0.64521(19) 0.45385(16) 0.62150(16) 0.0208(3) Uani d . 1 C
C4 0.69016(18) 0.29445(16) 0.58880(16) 0.0217(3) Uani d . 1 C
C5 0.57927(19) 0.16651(16) 0.70987(17) 0.0224(3) Uani d . 1 C
C6 0.43020(19) 0.19575(17) 0.85661(16) 0.0230(3) Uani d . 1 C
H6 0.3563 0.1079 0.9366 0.028 Uiso calc R 1 H
C11 1.0772(2) 0.85307(19) 0.0809(2) 0.0331(3) Uani d . 1 C
H11 1.1304 0.7521 0.1360 0.040 Uiso calc R 1 H
C12 0.9788(2) 0.9766(2) 0.16852(19) 0.0330(3) Uani d . 1 C
H12 0.9643 0.9607 0.2837 0.040 Uiso calc R 1 H
C13 0.9019(2) 1.12330(19) 0.0873(2) 0.0325(3) Uani d . 1 C
H13 0.8343 1.2083 0.1469 0.039 Uiso calc R 1 H

loop_
_atom_site_aniso_label
_atom_site_aniso_U_11
_atom_site_aniso_U_22
_atom_site_aniso_U_33
_atom_site_aniso_U_12
_atom_site_aniso_U_13
_atom_site_aniso_U_23
Cl3 0.02473(18) 0.02516(18) 0.02235(18) -0.00724(12) -0.00319(13) -0.00083(12)
Cl5 0.0370(2) 0.02394(19) 0.0332(2) -0.00511(14) -0.00152(15) -0.01104(14)
O4 0.0291(5) 0.0301(5) 0.0217(5) -0.0070(4) 0.0044(4) -0.0096(4)
N7 0.0312(6) 0.0322(7) 0.0242(6) -0.0070(5) 0.0004(5) -0.0094(5)
C7 0.0252(7) 0.0249(7) 0.0226(6) -0.0055(5) -0.0059(5) -0.0056(5)
C1 0.0197(6) 0.0285(7) 0.0170(6) -0.0029(5) -0.0035(5) -0.0058(5)
C2 0.0214(6) 0.0247(6) 0.0213(6) -0.0022(5) -0.0055(5) -0.0067(5)
C3 0.0197(6) 0.0228(6) 0.0180(6) -0.0051(5) -0.0053(5) -0.0015(5)
C4 0.0185(6) 0.0271(7) 0.0176(6) -0.0020(5) -0.0038(5) -0.0062(5)
C5 0.0228(6) 0.0219(6) 0.0219(6) -0.0020(5) -0.0066(5) -0.0059(5)
C6 0.0217(6) 0.0257(6) 0.0193(6) -0.0051(5) -0.0052(5) -0.0028(5)
C11 0.0328(7) 0.0262(7) 0.0419(8) -0.0060(6) -0.0169(7) -0.0031(6)
C12 0.0324(8) 0.0419(9) 0.0257(7) -0.0133(6) -0.0076(6) -0.0068(6)
C13 0.0267(7) 0.0331(8) 0.0400(8) -0.0043(6) -0.0069(6) -0.0181(6)

loop_
_atom_type_symbol
_atom_type_description
_atom_type_scat_dispersion_real
_atom_type_scat_dispersion_imag
_atom_type_scat_source
C C 0.0033 0.0016 'International Tables Vol C Tables 4.2.6.8 and 6.1.1.4'
H H 0.0000 0.0000 'International Tables Vol C Tables 4.2.6.8 and 6.1.1.4'
N N 0.0061 0.0033 'International Tables Vol C Tables 4.2.6.8 and 6.1.1.4'
O O 0.0106 0.0060 'International Tables Vol C Tables 4.2.6.8 and 6.1.1.4'
Cl Cl 0.1484 0.1585 'International Tables Vol C Tables 4.2.6.8 and 6.1.1.4'

loop_
_geom_angle_atom_site_label_1
_geom_angle_atom_site_label_2
_geom_angle_atom_site_label_3
_geom_angle_site_symmetry_1
_geom_angle_site_symmetry_3
_geom_angle
C4 O4 H4 . . 109.5
N7 C7 C1 . . 179.29(15)
C6 C1 C2 . . 120.88(12)
C6 C1 C7 . . 119.76(12)
C2 C1 C7 . . 119.36(12)
C3 C2 C1 . . 118.91(12)
C3 C2 H2 . . 120.5
C1 C2 H2 . . 120.5
C2 C3 C4 . . 121.78(12)
C2 C3 Cl3 . . 119.53(10)
C4 C3 Cl3 . . 118.68(10)
O4 C4 C3 . . 124.41(12)
O4 C4 C5 . . 117.84(12)
C3 C4 C5 . . 117.74(11)
C6 C5 C4 . . 121.74(12)
C6 C5 Cl5 . . 120.03(10)
C4 C5 Cl5 . . 118.23(10)
C5 C6 C1 . . 118.95(12)
C5 C6 H6 . . 120.5
C1 C6 H6 . . 120.5
C12 C11 C13 . 2_775 120.08(15)
C12 C11 H11 . . 120.0
C13 C11 H11 2_775 . 120.0
C11 C12 C13 . . 119.56(15)
C11 C12 H12 . . 120.2
C13 C12 H12 . . 120.2
C12 C13 C11 . 2_775 120.36(14)
C12 C13 H13 . . 119.8
C11 C13 H13 2_775 . 119.8

loop_
_geom_bond_atom_site_label_1
_geom_bond_atom_site_label_2
_geom_bond_site_symmetry_2
_geom_bond_distance
Cl3 C3 . 1.7309(13)
Cl5 C5 . 1.7276(14)
O4 C4 . 1.3398(15)
O4 H4 . 0.8400
N7 C7 . 1.1442(19)
C7 C1 . 1.4399(18)
C1 C6 . 1.3953(19)
C1 C2 . 1.3979(19)
C2 C3 . 1.3858(18)
C2 H2 . 0.9500
C3 C4 . 1.3967(19)
C4 C5 . 1.4062(18)
C5 C6 . 1.3820(18)
C6 H6 . 0.9500
C11 C12 . 1.386(2)
C11 C13 2_775 1.388(2)
C11 H11 . 0.9500
C12 C13 . 1.383(2)
C12 H12 . 0.9500
C13 C11 2_775 1.388(2)
C13 H13 . 0.9500
